data_4506354
loop_
_publ_author_name
'Lu, Wen-Guan'
'Zhong, Di-Chang'
'Jiang, Long'
'Lu, Tong-Bu'

_publ_section_title
;
 Lanthanide Coordination Polymers Constructed from
 Imidazole-4,5-Dicarboxylate and Sulfate: Syntheses, Structural Diversity,
 and Photoluminescent Properties
;
_journal_issue 7
_journal_name_full 'Crystal Growth &amp; Design'
_journal_page_first 3675
_journal_paper_doi 10.1021/cg300476e
_journal_volume 12
_journal_year 2012
_chemical_formula_sum 'C10 H8 N4 O14 S Tb2'
_chemical_formula_weight 758.10
_chemical_name_systematic
; 
 ? 
;
_space_group_IT_number 15
_symmetry_cell_setting monoclinic
_symmetry_space_group_name_Hall '-C 2yc'
_symmetry_space_group_name_H-M 'C 1 2/c 1'
_atom_sites_solution_hydrogens geom
_atom_sites_solution_primary direct
_atom_sites_solution_secondary difmap
_audit_creation_method SHELXL-97
_cell_angle_alpha 90.00
_cell_angle_beta 106.971(4)
_cell_angle_gamma 90.00
_cell_formula_units_Z 4
_cell_length_a 21.3716(8)
_cell_length_b 6.6466(3)
_cell_length_c 13.0805(6)
_cell_measurement_reflns_used 320
_cell_measurement_temperature 123(2)
_cell_measurement_theta_max 26.98
_cell_measurement_theta_min 1.80
_cell_volume 1777.15(14)
_computing_cell_refinement 'Bruker FRAMBO'
_computing_data_collection 'Bruker FRAMBO'
_computing_data_reduction 'Bruker SAINT'
_computing_molecular_graphics 'Bruker SHELXTL'
_computing_publication_material 'Bruker SHELXTL'
_computing_structure_refinement 'SHELXL-97 (Sheldrick, 1997)'
_computing_structure_solution 'SHELXS-97 (Sheldrick, 1990)'
_diffrn_ambient_temperature 123(2)
_diffrn_measured_fraction_theta_full 0.989
_diffrn_measured_fraction_theta_max 0.989
_diffrn_measurement_device_type 'multiwire proportional'
_diffrn_measurement_method 'phi and omega scans'
_diffrn_radiation_monochromator graphite
_diffrn_radiation_source 'fine-focus sealed tube'
_diffrn_radiation_type MoK\a
_diffrn_radiation_wavelength 0.71073
_diffrn_reflns_av_R_equivalents 0.0425
_diffrn_reflns_av_sigmaI/netI 0.0657
_diffrn_reflns_limit_h_max 27
_diffrn_reflns_limit_h_min -21
_diffrn_reflns_limit_k_max 8
_diffrn_reflns_limit_k_min -6
_diffrn_reflns_limit_l_max 15
_diffrn_reflns_limit_l_min -16
_diffrn_reflns_number 4231
_diffrn_reflns_theta_full 27.00
_diffrn_reflns_theta_max 27.00
_diffrn_reflns_theta_min 3.22
_diffrn_standards_interval_count 0
_diffrn_standards_interval_time 0
_diffrn_standards_number 0
_exptl_absorpt_coefficient_mu 8.100
_exptl_absorpt_correction_T_max 0.5635
_exptl_absorpt_correction_T_min 0.4981
_exptl_absorpt_correction_type multi-scan
_exptl_absorpt_process_details SADABS
_exptl_crystal_colour colorless
_exptl_crystal_density_diffrn 2.833
_exptl_crystal_density_method 'not measured'
_exptl_crystal_description block
_exptl_crystal_F_000 1416
_exptl_crystal_size_max 0.10
_exptl_crystal_size_mid 0.10
_exptl_crystal_size_min 0.08
_refine_diff_density_max 1.116
_refine_diff_density_min -1.485
_refine_diff_density_rms 0.263
_refine_ls_extinction_method none
_refine_ls_goodness_of_fit_ref 1.047
_refine_ls_hydrogen_treatment mixed
_refine_ls_matrix_type full
_refine_ls_number_parameters 150
_refine_ls_number_reflns 1928
_refine_ls_number_restraints 4
_refine_ls_restrained_S_all 1.046
_refine_ls_R_factor_all 0.0493
_refine_ls_R_factor_gt 0.0334
_refine_ls_shift/su_max 0.000
_refine_ls_shift/su_mean 0.000
_refine_ls_structure_factor_coef Fsqd
_refine_ls_weighting_details 'calc w=1/[\s^2^(Fo^2^)+(0.0159P)^2^+0.0000P] where P=(Fo^2^+2Fc^2^)/3'
_refine_ls_weighting_scheme calc
_refine_ls_wR_factor_gt 0.0565
_refine_ls_wR_factor_ref 0.0634
_reflns_number_gt 1577
_reflns_number_total 1928
_reflns_threshold_expression >2sigma(I)
_cod_data_source_file cg300476e_si_010.cif
_cod_data_source_block 0817_7
_cod_depositor_comments
;
The following automatic conversions were performed:

'_symmetry_cell_setting' value 'Monoclinic' changed to 'monoclinic'
according to /home/saulius/struct/CIF-dictionaries/cif_core.dic
dictionary named 'cif_core.dic' version 2.4.1 from 2010-06-29.

Automatic conversion script
Id: cif_fix_values 1891 2012-01-12 08:04:46Z andrius 
;
_cod_original_cell_volume 1777.15(13)
_cod_original_sg_symbol_H-M C2/c
_cod_database_code 4506354

loop_
_symmetry_equiv_pos_as_xyz
'x, y, z'
'-x, y, -z+1/2'
'x+1/2, y+1/2, z'
'-x+1/2, y+1/2, -z+1/2'
'-x, -y, -z'
'x, -y, z-1/2'
'-x+1/2, -y+1/2, -z'
'x+1/2, -y+1/2, z-1/2'

loop_
_atom_site_label
_atom_site_type_symbol
_atom_site_fract_x
_atom_site_fract_y
_atom_site_fract_z
_atom_site_U_iso_or_equiv
_atom_site_adp_type
_atom_site_occupancy
_atom_site_symmetry_multiplicity
_atom_site_calc_flag
_atom_site_refinement_flags
Tb1 Tb 0.145537(13) 0.07765(5) 0.28455(2) 0.00942(10) Uani 1 1 d .
S1 S 0.0000 0.0304(4) 0.2500 0.0180(6) Uani 1 2 d S
O4 O 0.1702(2) -0.0545(7) 0.1340(3) 0.0153(10) Uani 1 1 d .
O6 O -0.04043(19) -0.0909(7) 0.3000(4) 0.0243(12) Uani 1 1 d .
N2 N 0.1070(2) 0.2948(8) 0.1152(4) 0.0119(12) Uani 1 1 d .
O5 O 0.0472(2) 0.1553(8) 0.3293(5) 0.0341(15) Uani 1 1 d .
C4 C 0.1318(3) 0.2330(10) 0.0334(5) 0.0136(14) Uani 1 1 d .
C5 C 0.1619(3) 0.0281(10) 0.0436(5) 0.0132(15) Uani 1 1 d .
C3 C 0.0844(3) 0.4808(10) 0.0877(6) 0.0167(15) Uani 1 1 d .
H3 H 0.0635 0.5617 0.1279 0.020 Uiso 1 1 calc R
N1 N 0.0951(2) 0.5380(8) -0.0041(5) 0.0147(12) Uani 1 1 d D
O3 O 0.1784(2) -0.0517(7) -0.0306(4) 0.0199(11) Uani 1 1 d .
C1 C 0.1516(3) 0.4136(10) -0.1343(5) 0.0117(14) Uani 1 1 d .
C2 C 0.1260(3) 0.3841(10) -0.0404(5) 0.0132(14) Uani 1 1 d .
O1 O 0.1590(2) 0.5917(7) -0.1610(4) 0.0172(10) Uani 1 1 d .
O2 O 0.1684(2) 0.2631(7) -0.1771(4) 0.0172(10) Uani 1 1 d .
O1W O 0.25910(19) 0.1057(7) 0.3191(4) 0.0176(11) Uani 1 1 d D
H1 H 0.083(3) 0.653(5) -0.033(5) 0.026 Uiso 1 1 d D
H1A H 0.279(2) 0.199(7) 0.361(4) 0.026 Uiso 1 1 d D
H1B H 0.282(2) 0.074(10) 0.278(4) 0.026 Uiso 1 1 d D

loop_
_atom_site_aniso_label
_atom_site_aniso_U_11
_atom_site_aniso_U_22
_atom_site_aniso_U_33
_atom_site_aniso_U_23
_atom_site_aniso_U_13
_atom_site_aniso_U_12
Tb1 0.01455(16) 0.00680(18) 0.00964(17) -0.00020(14) 0.00783(12) -0.00043(12)
S1 0.0174(11) 0.0128(14) 0.0276(15) 0.000 0.0126(11) 0.000
O4 0.029(2) 0.010(3) 0.010(2) 0.002(2) 0.009(2) 0.0039(19)
O6 0.016(2) 0.026(3) 0.034(3) 0.016(3) 0.013(2) 0.003(2)
N2 0.016(2) 0.009(3) 0.014(3) -0.003(2) 0.008(2) 0.001(2)
O5 0.021(2) 0.038(4) 0.048(4) -0.033(3) 0.018(3) -0.013(2)
C4 0.019(3) 0.008(4) 0.015(4) -0.001(3) 0.008(3) -0.002(3)
C5 0.011(3) 0.017(4) 0.010(4) -0.004(3) 0.002(3) -0.001(3)
C3 0.022(3) 0.016(4) 0.015(4) 0.000(3) 0.010(3) 0.002(3)
N1 0.023(3) 0.006(3) 0.016(3) 0.003(2) 0.009(3) 0.002(2)
O3 0.034(2) 0.013(3) 0.015(3) 0.002(2) 0.010(2) 0.006(2)
C1 0.012(3) 0.011(4) 0.012(3) 0.001(3) 0.005(3) 0.002(3)
C2 0.018(3) 0.006(4) 0.016(4) -0.002(3) 0.005(3) -0.004(3)
O1 0.031(2) 0.010(3) 0.015(2) 0.002(2) 0.012(2) 0.001(2)
O2 0.034(2) 0.006(3) 0.018(3) 0.003(2) 0.018(2) 0.002(2)
O1W 0.019(2) 0.017(3) 0.023(3) -0.013(2) 0.015(2) -0.006(2)

loop_
_atom_type_symbol
_atom_type_description
_atom_type_scat_dispersion_real
_atom_type_scat_dispersion_imag
_atom_type_scat_source
C C 0.0033 0.0016 'International Tables Vol C Tables 4.2.6.8 and 6.1.1.4'
H H 0.0000 0.0000 'International Tables Vol C Tables 4.2.6.8 and 6.1.1.4'
N N 0.0061 0.0033 'International Tables Vol C Tables 4.2.6.8 and 6.1.1.4'
O O 0.0106 0.0060 'International Tables Vol C Tables 4.2.6.8 and 6.1.1.4'
S S 0.1246 0.1234 'International Tables Vol C Tables 4.2.6.8 and 6.1.1.4'
Tb Tb -0.1723 4.1537 'International Tables Vol C Tables 4.2.6.8 and 6.1.1.4'

loop_
_geom_angle_atom_site_label_1
_geom_angle_atom_site_label_2
_geom_angle_atom_site_label_3
_geom_angle
_geom_angle_site_symmetry_1
_geom_angle_site_symmetry_3
O1 Tb1 O3 77.06(16) 6_566 6_556
O1 Tb1 O2 149.11(16) 6_566 6_556
O3 Tb1 O2 73.96(16) 6_556 6_556
O1 Tb1 O1W 80.51(16) 6_566 .
O3 Tb1 O1W 79.84(16) 6_556 .
O2 Tb1 O1W 84.05(16) 6_556 .
O1 Tb1 O4 125.22(16) 6_566 .
O3 Tb1 O4 140.46(15) 6_556 .
O2 Tb1 O4 74.60(15) 6_556 .
O1W Tb1 O4 73.62(15) . .
O1 Tb1 O5 76.04(16) 6_566 .
O3 Tb1 O5 77.40(18) 6_556 .
O2 Tb1 O5 107.38(18) 6_556 .
O1W Tb1 O5 150.32(16) . .
O4 Tb1 O5 135.38(16) . .
O1 Tb1 O6 126.04(15) 6_566 2
O3 Tb1 O6 113.15(17) 6_556 2
O2 Tb1 O6 76.23(15) 6_556 2
O1W Tb1 O6 151.62(16) . 2
O4 Tb1 O6 81.51(15) . 2
O5 Tb1 O6 57.18(15) . 2
O1 Tb1 N2 73.15(16) 6_566 .
O3 Tb1 N2 149.76(17) 6_556 .
O2 Tb1 N2 136.28(16) 6_556 .
O1W Tb1 N2 100.08(16) . .
O4 Tb1 N2 65.30(16) . .
O5 Tb1 N2 90.35(18) . .
O6 Tb1 N2 81.22(16) 2 .
O6 S1 O6 113.4(4) . 2
O6 S1 O5 111.5(3) . .
O6 S1 O5 104.6(2) 2 .
O6 S1 O5 104.6(2) . 2
O6 S1 O5 111.5(3) 2 2
O5 S1 O5 111.4(5) . 2
O6 S1 Tb1 53.87(16) . 2
O6 S1 Tb1 134.71(18) 2 2
O5 S1 Tb1 120.6(2) . 2
O5 S1 Tb1 51.24(18) 2 2
C5 O4 Tb1 127.9(4) . .
S1 O6 Tb1 97.4(2) . 2
C3 N2 C4 104.8(6) . .
C3 N2 Tb1 138.7(5) . .
C4 N2 Tb1 113.6(4) . .
S1 O5 Tb1 100.1(2) . .
C2 C4 N2 110.4(6) . .
C2 C4 C5 132.6(6) . .
N2 C4 C5 116.9(6) . .
O3 C5 O4 123.3(6) . .
O3 C5 C4 122.1(6) . .
O4 C5 C4 114.6(6) . .
N2 C3 N1 111.1(6) . .
N2 C3 H3 124.5 . .
N1 C3 H3 124.5 . .
C3 N1 C2 108.8(6) . .
C3 N1 H1 122(5) . .
C2 N1 H1 129(5) . .
C5 O3 Tb1 141.0(4) . 6
O2 C1 O1 123.6(6) . .
O2 C1 C2 119.0(6) . .
O1 C1 C2 117.2(6) . .
C4 C2 N1 104.8(6) . .
C4 C2 C1 133.9(6) . .
N1 C2 C1 120.9(6) . .
C1 O1 Tb1 166.0(4) . 6_565
C1 O2 Tb1 143.4(4) . 6
Tb1 O1W H1A 118(4) . .
Tb1 O1W H1B 128(4) . .
H1A O1W H1B 108.2(17) . .

loop_
_geom_bond_atom_site_label_1
_geom_bond_atom_site_label_2
_geom_bond_distance
_geom_bond_site_symmetry_2
Tb1 O1 2.302(5) 6_566
Tb1 O3 2.319(5) 6_556
Tb1 O2 2.340(5) 6_556
Tb1 O1W 2.343(4) .
Tb1 O4 2.352(4) .
Tb1 O5 2.397(4) .
Tb1 O6 2.464(4) 2
Tb1 N2 2.570(5) .
S1 O6 1.468(5) .
S1 O6 1.468(5) 2
S1 O5 1.473(5) .
S1 O5 1.473(5) 2
S1 Tb1 3.0260(4) 2
O4 C5 1.269(8) .
O6 Tb1 2.464(4) 2
N2 C3 1.338(8) .
N2 C4 1.388(8) .
C4 C2 1.373(9) .
C4 C5 1.496(9) .
C5 O3 1.243(8) .
C3 N1 1.341(9) .
C3 H3 0.9500 .
N1 C2 1.374(8) .
N1 H1 0.859(10) .
O3 Tb1 2.319(5) 6
C1 O2 1.248(8) .
C1 O1 1.257(8) .
C1 C2 1.497(9) .
O1 Tb1 2.302(5) 6_565
O2 Tb1 2.340(5) 6
O1W H1A 0.858(10) .
O1W H1B 0.857(10) .

loop_
_geom_hbond_atom_site_label_D
_geom_hbond_atom_site_label_H
_geom_hbond_atom_site_label_A
_geom_hbond_distance_DH
_geom_hbond_distance_HA
_geom_hbond_distance_DA
_geom_hbond_angle_DHA
_geom_hbond_site_symmetry_A
O1W H1B O2 0.857(10) 2.20(5) 2.880(6) 136(6) 7
O1W H1A O4 0.858(10) 1.96(4) 2.687(6) 142(6) 4
N1 H1 O5 0.859(10) 2.16(4) 2.942(7) 152(7) 6_565

loop_
_geom_torsion_atom_site_label_1
_geom_torsion_atom_site_label_2
_geom_torsion_atom_site_label_3
_geom_torsion_atom_site_label_4
_geom_torsion
_geom_torsion_site_symmetry_1
_geom_torsion_site_symmetry_4
O1 Tb1 O4 C5 -38.0(5) 6_566 .
O3 Tb1 O4 C5 -153.1(5) 6_556 .
O2 Tb1 O4 C5 168.5(5) 6_556 .
O1W Tb1 O4 C5 -103.3(5) . .
O5 Tb1 O4 C5 69.2(6) . .
O6 Tb1 O4 C5 90.6(5) 2 .
N2 Tb1 O4 C5 6.4(5) . .
O6 S1 O6 Tb1 -129.3(2) 2 2
O5 S1 O6 Tb1 113.0(3) . 2
O5 S1 O6 Tb1 -7.6(3) 2 2
O1 Tb1 N2 C3 -23.8(6) 6_566 .
O3 Tb1 N2 C3 -13.5(8) 6_556 .
O2 Tb1 N2 C3 167.5(5) 6_556 .
O1W Tb1 N2 C3 -100.6(6) . .
O4 Tb1 N2 C3 -167.2(6) . .
O5 Tb1 N2 C3 51.5(6) . .
O6 Tb1 N2 C3 108.2(6) 2 .
O1 Tb1 N2 C4 132.7(4) 6_566 .
O3 Tb1 N2 C4 143.0(4) 6_556 .
O2 Tb1 N2 C4 -36.0(5) 6_556 .
O1W Tb1 N2 C4 55.9(4) . .
O4 Tb1 N2 C4 -10.7(4) . .
O5 Tb1 N2 C4 -152.0(4) . .
O6 Tb1 N2 C4 -95.3(4) 2 .
O6 S1 O5 Tb1 130.8(3) . .
O6 S1 O5 Tb1 7.9(4) 2 .
O5 S1 O5 Tb1 -112.7(3) 2 .
Tb1 S1 O5 Tb1 -169.41(8) 2 .
O1 Tb1 O5 S1 146.4(3) 6_566 .
O3 Tb1 O5 S1 -134.0(3) 6_556 .
O2 Tb1 O5 S1 -65.5(3) 6_556 .
O1W Tb1 O5 S1 -174.7(3) . .
O4 Tb1 O5 S1 20.0(5) . .
O6 Tb1 O5 S1 -5.4(2) 2 .
N2 Tb1 O5 S1 73.9(3) . .
C3 N2 C4 C2 2.0(6) . .
Tb1 N2 C4 C2 -162.2(4) . .
C3 N2 C4 C5 179.0(5) . .
Tb1 N2 C4 C5 14.8(6) . .
Tb1 O4 C5 O3 177.8(4) . .
Tb1 O4 C5 C4 -1.0(8) . .
C2 C4 C5 O3 -12.8(10) . .
N2 C4 C5 O3 171.1(5) . .
C2 C4 C5 O4 166.0(6) . .
N2 C4 C5 O4 -10.1(8) . .
C4 N2 C3 N1 -1.4(7) . .
Tb1 N2 C3 N1 156.4(4) . .
N2 C3 N1 C2 0.3(7) . .
O4 C5 O3 Tb1 145.0(5) . 6
C4 C5 O3 Tb1 -36.4(10) . 6
N2 C4 C2 N1 -1.8(6) . .
C5 C4 C2 N1 -178.2(6) . .
N2 C4 C2 C1 170.2(6) . .
C5 C4 C2 C1 -6.1(12) . .
C3 N1 C2 C4 0.9(7) . .
C3 N1 C2 C1 -172.4(5) . .
O2 C1 C2 C4 21.9(10) . .
O1 C1 C2 C4 -153.5(7) . .
O2 C1 C2 N1 -167.0(5) . .
O1 C1 C2 N1 17.5(8) . .
O2 C1 O1 Tb1 124.8(16) . 6_565
C2 C1 O1 Tb1 -60(2) . 6_565
O1 C1 O2 Tb1 -152.9(5) . 6
C2 C1 O2 Tb1 31.9(9) . 6
